data_9003550
loop_
_publ_author_name
'Fleet M E'
'Liu X'
'King P L'

_publ_section_title
;Accommodation of the carbonate ion in apatite: An FTIR and X-ray structure
 study of crystals synthesized at 2-4 GPa Sample: xt371
;
_journal_name_full 'American Mineralogist'
_journal_page_first 1422
_journal_page_last 1432
_journal_volume 89
_journal_year 2004
_chemical_formula_sum 'C0.26 Ca5 O13.686 P2.829'
_chemical_name_mineral Carbonate-hydroxylapatite
_space_group_IT_number 176
_symmetry_space_group_name_Hall '-P 6c'
_symmetry_space_group_name_H-M 'P 63/m'
_cell_angle_alpha 90
_cell_angle_beta 90
_cell_angle_gamma 120
_cell_formula_units_Z 2
_cell_length_a 9.4803
_cell_length_b 9.4803
_cell_length_c 6.8853
_cell_volume 535.917
_exptl_crystal_pressure_history 'synthesized at 2-4 GPa'
_cod_original_formula_sum 'Ca5 P2.829 O13.686 C.26'
_cod_database_code 9003550

loop_
_symmetry_equiv_pos_as_xyz
x,y,z
-x+y,-x,1/2-z
x-y,x,1/2+z
y,-x+y,-z
-y,x-y,z
x,y,1/2-z
-x,-y,1/2+z
x-y,x,-z
-x+y,-x,z
-y,x-y,1/2-z
y,-x+y,1/2+z
-x,-y,-z

loop_
_atom_site_label
_atom_site_fract_x
_atom_site_fract_y
_atom_site_fract_z
_atom_site_occupancy
_atom_site_U_iso_or_equiv
_atom_site_type_symbol
_atom_site_attached_hydrogens
Ca1 0.66667 0.33333 0.00210 1.00000 0.01790 Ca 0
Ca2 0.99093 0.24944 0.25000 1.00000 0.02220 Ca 0
P 0.37080 0.40140 0.25000 0.94300 0.01600 P 0
O1 0.48470 0.33130 0.25000 1.00000 0.01980 O 0
O2 0.46570 0.58560 0.25000 1.00000 0.03680 O 0
O3 0.26080 0.34590 0.07230 0.97100 0.04300 O 0
O4 0.00000 0.00000 0.25000 0.36000 0.02500 O 0
C 0.00000 0.00000 0.00000 0.26000 0.02500 C 0
OA11 0.02800 0.99800 0.66200 0.10500 0.02500 O 0
OA12 0.95300 0.12300 0.53600 0.04900 0.02500 O 0
OA2 0.91100 0.01500 0.46100 0.06200 0.02500 O 0
OB3 0.35900 0.43500 0.47200 0.03400 0.02500 O 0

loop_
_cod_changelog_entry_id
_cod_changelog_entry_author
_cod_changelog_entry_date
_cod_changelog_entry_text
1
;cod-tools version 3.8.0
Id: cif_guess_AMCSD_atom_types 9581 2023-05-17 12:35:41Z saulius
;
2023-05-23T09:17:16+03:00
;Derived atom types and hydrogen counts
from atom names that follow the AMCSD naming convention
(Wat == water, O-H == hydroxyl).
;

loop_
_cod_related_entry_id
_cod_related_entry_database
_cod_related_entry_code
1 AMCSD 0003642
2 AMCSD 0003646

loop_
_[local]_alternative_name_id
_[local]_alternative_name_type
_[local]_alternative_name_source
_[local]_alternative_name_source_id
_[local]_alternative_name_value
1 mineral AMCSD 0003642 "Carbonate-hydroxylapatite"
2 mineral AMCSD 0003646 "Carbonate-hydroxylapatite"

_database_code_amcsd 0003642
